data_4316772
loop_
_publ_author_name
'Sylvie Pailloux'
'Cornel Edicome Shirima'
'Karen Ann Smith'
'Eileen N. Duesler'
'Robert T. Paine'
'Neil J. Williams'
'Robert D. Hancock'

_publ_section_title
;
 Synthesis and Reactivity of (Benzoxazol-2-ylmethyl)phosphonic Acid
;
_journal_name_full 'Inorganic Chemistry'
_journal_page_first 9369
_journal_page_last 9379
_journal_paper_doi 10.1021/ic101079b
_journal_volume 49
_journal_year 2010
_chemical_formula_moiety 'C8 H9 N Na O5 P'
_chemical_formula_sum 'C8 H9 N Na O5 P'
_chemical_formula_weight 253.12
_chemical_name_systematic
;
 ?
;
_space_group_IT_number 2
_symmetry_cell_setting triclinic
_symmetry_space_group_name_Hall '-P 1'
_symmetry_space_group_name_H-M 'P -1'
_atom_sites_solution_hydrogens geom
_atom_sites_solution_primary direct
_atom_sites_solution_secondary difmap
_audit_creation_method SHELXL-97
_cell_angle_alpha 80.514(3)
_cell_angle_beta 81.492(3)
_cell_angle_gamma 85.122(3)
_cell_formula_units_Z 4
_cell_length_a 4.8192(3)
_cell_length_b 14.0855(7)
_cell_length_c 15.6805(9)
_cell_measurement_reflns_used 9882
_cell_measurement_temperature 228(2)
_cell_measurement_theta_max 66.21
_cell_measurement_theta_min 5.87
_cell_volume 1036.29(10)
_computing_cell_refinement 'Bruker SMART'
_computing_data_collection 'Bruker SMART'
_computing_data_reduction 'Bruker SAINT'
_computing_molecular_graphics 'Bruker SHELXTL'
_computing_publication_material 'Bruker SHELXTL'
_computing_structure_refinement 'SHELXL-97 (Sheldrick, 1997)'
_computing_structure_solution 'SHELXS-97 (Sheldrick, 1990)'
_diffrn_ambient_temperature 228(2)
_diffrn_measured_fraction_theta_full 0.996
_diffrn_measured_fraction_theta_max 0.996
_diffrn_measurement_device_type 'CCD area detector'
_diffrn_measurement_method 'phi and omega scans'
_diffrn_radiation_monochromator graphite
_diffrn_radiation_source 'fine-focus sealed tube'
_diffrn_radiation_type MoK\a
_diffrn_radiation_wavelength 0.71073
_diffrn_reflns_av_R_equivalents 0.0363
_diffrn_reflns_av_sigmaI/netI 0.0340
_diffrn_reflns_limit_h_max 7
_diffrn_reflns_limit_h_min -7
_diffrn_reflns_limit_k_max 21
_diffrn_reflns_limit_k_min -21
_diffrn_reflns_limit_l_max 24
_diffrn_reflns_limit_l_min -24
_diffrn_reflns_number 33065
_diffrn_reflns_theta_full 33.19
_diffrn_reflns_theta_max 33.19
_diffrn_reflns_theta_min 2.13
_exptl_absorpt_coefficient_mu 0.311
_exptl_absorpt_correction_T_max 0.9789
_exptl_absorpt_correction_T_min 0.8881
_exptl_absorpt_correction_type multi-scan
_exptl_absorpt_process_details Bruker,SADABS
_exptl_crystal_colour colourless
_exptl_crystal_density_diffrn 1.622
_exptl_crystal_density_method 'not measured'
_exptl_crystal_description needle
_exptl_crystal_F_000 520
_exptl_crystal_size_max 0.39
_exptl_crystal_size_mid 0.09
_exptl_crystal_size_min 0.07
_refine_diff_density_max 0.458
_refine_diff_density_min -0.330
_refine_diff_density_rms 0.062
_refine_ls_extinction_method none
_refine_ls_goodness_of_fit_ref 1.042
_refine_ls_hydrogen_treatment mixed
_refine_ls_matrix_type full
_refine_ls_number_parameters 313
_refine_ls_number_reflns 7917
_refine_ls_number_restraints 0
_refine_ls_restrained_S_all 1.042
_refine_ls_R_factor_all 0.0554
_refine_ls_R_factor_gt 0.0373
_refine_ls_shift/su_max 0.001
_refine_ls_shift/su_mean 0.000
_refine_ls_structure_factor_coef Fsqd
_refine_ls_weighting_details 'calc w=1/[\s^2^(Fo^2^)+(0.0491P)^2^+0.1679P] where P=(Fo^2^+2Fc^2^)/3'
_refine_ls_weighting_scheme calc
_refine_ls_wR_factor_gt 0.0950
_refine_ls_wR_factor_ref 0.1037
_reflns_number_gt 5918
_reflns_number_total 7917
_reflns_threshold_expression >2sigma(I)
_cod_data_source_file ic101079b_si_003_3.cif
_cod_data_source_block rpec25
_cod_depositor_comments
;
The following automatic conversions were performed:

'_symmetry_cell_setting' value 'Triclinic' changed to 'triclinic'
according to the built-in table from CIF Core dictionary named
'cif_core.dic' version 2.4.1 from 2010-06-29.

Automatic conversion script
Id: cif_fix_values 1646 2011-03-28 12:23:43Z adriana 
;
_cod_database_code 4316772

loop_
_symmetry_equiv_pos_as_xyz
'x, y, z'
'-x, -y, -z'

loop_
_atom_site_label
_atom_site_type_symbol
_atom_site_fract_x
_atom_site_fract_y
_atom_site_fract_z
_atom_site_U_iso_or_equiv
_atom_site_adp_type
_atom_site_occupancy
_atom_site_symmetry_multiplicity
_atom_site_calc_flag
_atom_site_refinement_flags
_atom_site_disorder_assembly
_atom_site_disorder_group
Na1 Na 0.53119(11) 0.41048(3) 0.08537(3) 0.02270(11) Uani 1 1 d . . .
O9 O 0.0415(2) 0.38566(8) 0.07481(8) 0.0278(2) Uani 1 1 d . . .
H9V H 0.082(5) 0.3888(16) 0.0267(16) 0.060(7) Uiso 1 1 d . . .
H9W H 0.060(4) 0.3281(15) 0.0974(13) 0.045(6) Uiso 1 1 d . . .
Na2 Na 0.40760(11) -0.09222(4) 0.08846(4) 0.02550(12) Uani 1 1 d . . .
O10 O -0.0592(2) -0.11289(8) 0.06433(8) 0.0304(2) Uani 1 1 d . . .
H10V H -0.032(5) -0.1748(17) 0.0706(14) 0.056(6) Uiso 1 1 d . . .
H10W H -0.079(5) -0.0957(15) 0.0153(15) 0.052(6) Uiso 1 1 d . . .
P1 P 0.37596(6) 0.14334(2) 0.12935(2) 0.01773(7) Uani 1 1 d . . .
O1 O 0.08413(18) 0.18986(7) 0.14183(7) 0.0281(2) Uani 1 1 d . . .
O2 O 0.5812(2) 0.22812(6) 0.10763(7) 0.0256(2) Uani 1 1 d . . .
H2V H 0.736(5) 0.2108(16) 0.1152(15) 0.059(7) Uiso 1 1 d . . .
O3 O 0.4329(2) 0.07490(7) 0.06517(6) 0.0275(2) Uani 1 1 d . . .
O4 O 0.1158(2) 0.01498(7) 0.35462(6) 0.0315(2) Uani 1 1 d . . .
N1 N 0.1952(2) -0.06340(8) 0.23879(7) 0.0252(2) Uani 1 1 d . . .
C1 C 0.4603(3) 0.08120(10) 0.23468(9) 0.0278(3) Uani 1 1 d . . .
H1A H 0.6507 0.0504 0.2271 0.033 Uiso 1 1 calc R . .
H1B H 0.4572 0.1284 0.2744 0.033 Uiso 1 1 calc R . .
C2 C 0.2592(3) 0.00709(10) 0.27402(9) 0.0255(3) Uani 1 1 d . . .
C3 C -0.0577(3) -0.06098(10) 0.37130(9) 0.0279(3) Uani 1 1 d . . .
C4 C -0.2519(3) -0.08701(13) 0.44401(10) 0.0388(4) Uani 1 1 d . . .
H4 H -0.2777 -0.0539 0.4923 0.047 Uiso 1 1 calc R . .
C5 C -0.4054(3) -0.16467(13) 0.44125(11) 0.0435(4) Uani 1 1 d . . .
H5 H -0.5403 -0.1852 0.4890 0.052 Uiso 1 1 calc R . .
C6 C -0.3655(3) -0.21328(12) 0.36967(12) 0.0412(4) Uani 1 1 d . . .
H6 H -0.4752 -0.2655 0.3701 0.049 Uiso 1 1 calc R . .
C7 C -0.1683(3) -0.18678(10) 0.29763(11) 0.0342(3) Uani 1 1 d . . .
H7 H -0.1413 -0.2199 0.2494 0.041 Uiso 1 1 calc R . .
C8 C -0.0126(3) -0.10898(9) 0.30027(9) 0.0252(3) Uani 1 1 d . . .
P2 P 0.26774(6) 0.63984(2) 0.12422(2) 0.01819(7) Uani 1 1 d . . .
O5 O 0.00251(19) 0.69243(7) 0.09704(7) 0.0279(2) Uani 1 1 d . . .
O6 O 0.4599(2) 0.71811(7) 0.14278(7) 0.0264(2) Uani 1 1 d . . .
H6V H 0.631(5) 0.7020(15) 0.1320(13) 0.048(6) Uiso 1 1 d . . .
O7 O 0.4317(2) 0.57597(6) 0.06583(6) 0.02352(18) Uani 1 1 d . . .
O8 O 0.4488(2) 0.52304(7) 0.34510(6) 0.0307(2) Uani 1 1 d . . .
N2 N 0.4910(2) 0.42501(8) 0.24385(7) 0.0261(2) Uani 1 1 d . . .
C9 C 0.1544(3) 0.56848(11) 0.22935(9) 0.0292(3) Uani 1 1 d . . .
H9A H 0.0758 0.6129 0.2700 0.035 Uiso 1 1 calc R . .
H9B H 0.0018 0.5299 0.2223 0.035 Uiso 1 1 calc R . .
C10 C 0.3709(3) 0.50268(10) 0.27004(8) 0.0255(3) Uani 1 1 d . . .
C11 C 0.6368(3) 0.44702(10) 0.36900(9) 0.0269(3) Uani 1 1 d . . .
C12 C 0.7802(3) 0.43090(13) 0.44058(10) 0.0369(3) Uani 1 1 d . . .
H12 H 0.7603 0.4736 0.4815 0.044 Uiso 1 1 calc R . .
C13 C 0.9555(3) 0.34740(13) 0.44805(10) 0.0399(4) Uani 1 1 d . . .
H13 H 1.0571 0.3325 0.4958 0.048 Uiso 1 1 calc R . .
C14 C 0.9845(3) 0.28526(12) 0.38662(10) 0.0372(3) Uani 1 1 d . . .
H14 H 1.1047 0.2293 0.3942 0.045 Uiso 1 1 calc R . .
C15 C 0.8418(3) 0.30318(11) 0.31454(10) 0.0327(3) Uani 1 1 d . . .
H15 H 0.8639 0.2613 0.2728 0.039 Uiso 1 1 calc R . .
C16 C 0.6644(3) 0.38621(9) 0.30716(8) 0.0249(2) Uani 1 1 d . . .

loop_
_atom_site_aniso_label
_atom_site_aniso_U_11
_atom_site_aniso_U_22
_atom_site_aniso_U_33
_atom_site_aniso_U_23
_atom_site_aniso_U_13
_atom_site_aniso_U_12
Na1 0.0243(3) 0.0198(2) 0.0244(3) -0.00360(19) -0.0052(2) -0.00012(19)
O9 0.0234(5) 0.0281(5) 0.0312(6) -0.0017(4) -0.0046(4) -0.0028(4)
Na2 0.0256(3) 0.0221(2) 0.0288(3) -0.0061(2) -0.0013(2) -0.0011(2)
O10 0.0282(5) 0.0284(5) 0.0347(6) -0.0011(4) -0.0088(4) -0.0015(4)
P1 0.01446(13) 0.01656(13) 0.02282(15) -0.00322(11) -0.00473(11) -0.00058(10)
O1 0.0147(4) 0.0280(5) 0.0421(6) -0.0059(4) -0.0067(4) 0.0014(3)
O2 0.0155(4) 0.0195(4) 0.0416(6) -0.0010(4) -0.0071(4) -0.0025(3)
O3 0.0365(5) 0.0203(4) 0.0255(5) -0.0061(4) -0.0011(4) -0.0021(4)
O4 0.0378(6) 0.0329(5) 0.0247(5) -0.0058(4) -0.0047(4) -0.0030(4)
N1 0.0277(5) 0.0244(5) 0.0225(5) -0.0019(4) -0.0025(4) -0.0019(4)
C1 0.0280(6) 0.0290(6) 0.0281(7) -0.0006(5) -0.0121(5) -0.0052(5)
C2 0.0261(6) 0.0273(6) 0.0228(6) -0.0004(5) -0.0079(5) 0.0009(5)
C3 0.0274(6) 0.0297(6) 0.0251(6) -0.0005(5) -0.0046(5) 0.0017(5)
C4 0.0367(8) 0.0481(9) 0.0271(7) -0.0007(6) 0.0011(6) 0.0042(7)
C5 0.0302(8) 0.0529(10) 0.0386(9) 0.0128(8) 0.0013(7) -0.0018(7)
C6 0.0334(8) 0.0380(8) 0.0486(10) 0.0119(7) -0.0100(7) -0.0097(6)
C7 0.0375(8) 0.0268(7) 0.0384(8) -0.0011(6) -0.0087(6) -0.0039(6)
C8 0.0247(6) 0.0255(6) 0.0240(6) 0.0011(5) -0.0050(5) 0.0009(5)
P2 0.01509(13) 0.01749(13) 0.02203(15) -0.00271(11) -0.00316(11) -0.00073(10)
O5 0.0169(4) 0.0269(5) 0.0382(5) 0.0031(4) -0.0076(4) -0.0006(3)
O6 0.0171(4) 0.0253(4) 0.0397(6) -0.0146(4) -0.0028(4) -0.0014(3)
O7 0.0304(5) 0.0182(4) 0.0220(4) -0.0046(3) -0.0028(4) 0.0000(3)
O8 0.0351(5) 0.0318(5) 0.0251(5) -0.0072(4) -0.0039(4) 0.0040(4)
N2 0.0301(6) 0.0272(5) 0.0206(5) -0.0015(4) -0.0052(4) -0.0002(4)
C9 0.0234(6) 0.0332(7) 0.0262(6) 0.0023(5) 0.0022(5) 0.0022(5)
C10 0.0258(6) 0.0286(6) 0.0198(6) 0.0014(5) -0.0013(5) -0.0024(5)
C11 0.0258(6) 0.0316(6) 0.0224(6) -0.0025(5) -0.0027(5) -0.0008(5)
C12 0.0365(8) 0.0499(9) 0.0266(7) -0.0101(6) -0.0085(6) -0.0005(7)
C13 0.0342(8) 0.0549(10) 0.0292(7) 0.0018(7) -0.0111(6) 0.0017(7)
C14 0.0328(8) 0.0395(8) 0.0346(8) 0.0044(6) -0.0050(6) 0.0060(6)
C15 0.0366(8) 0.0293(7) 0.0297(7) -0.0021(6) -0.0020(6) 0.0029(6)
C16 0.0256(6) 0.0272(6) 0.0207(6) -0.0003(5) -0.0027(5) -0.0021(5)

loop_
_atom_type_symbol
_atom_type_description
_atom_type_scat_dispersion_real
_atom_type_scat_dispersion_imag
_atom_type_scat_source
C C 0.0033 0.0016 'International Tables Vol C Tables 4.2.6.8 and 6.1.1.4'
H H 0.0000 0.0000 'International Tables Vol C Tables 4.2.6.8 and 6.1.1.4'
N N 0.0061 0.0033 'International Tables Vol C Tables 4.2.6.8 and 6.1.1.4'
O O 0.0106 0.0060 'International Tables Vol C Tables 4.2.6.8 and 6.1.1.4'
Na Na 0.0362 0.0249 'International Tables Vol C Tables 4.2.6.8 and 6.1.1.4'
P P 0.1023 0.0942 'International Tables Vol C Tables 4.2.6.8 and 6.1.1.4'

loop_
_geom_angle_atom_site_label_1
_geom_angle_atom_site_label_2
_geom_angle_atom_site_label_3
_geom_angle
_geom_angle_site_symmetry_1
_geom_angle_site_symmetry_3
_geom_angle_publ_flag
O7 Na1 O7 86.25(4) . 2_665 ?
O7 Na1 O9 106.30(4) . 1_655 ?
O7 Na1 O9 89.35(4) 2_665 1_655 ?
O7 Na1 O9 90.13(4) . . ?
O7 Na1 O9 81.78(4) 2_665 . ?
O9 Na1 O9 160.82(6) 1_655 . ?
O7 Na1 N2 84.68(4) . . ?
O7 Na1 N2 170.74(4) 2_665 . ?
O9 Na1 N2 91.41(4) 1_655 . ?
O9 Na1 N2 100.08(4) . . ?
O7 Na1 O2 173.58(4) . . ?
O7 Na1 O2 93.61(4) 2_665 . ?
O9 Na1 O2 80.12(4) 1_655 . ?
O9 Na1 O2 83.49(4) . . ?
N2 Na1 O2 95.61(4) . . ?
O7 Na1 Na1 43.24(2) . 2_665 ?
O7 Na1 Na1 43.01(2) 2_665 2_665 ?
O9 Na1 Na1 100.60(4) 1_655 2_665 ?
O9 Na1 Na1 84.46(3) . 2_665 ?
N2 Na1 Na1 127.89(4) . 2_665 ?
O2 Na1 Na1 136.27(4) . 2_665 ?
O7 Na1 P2 103.91(3) . 2_665 ?
O7 Na1 P2 19.62(2) 2_665 2_665 ?
O9 Na1 P2 76.37(3) 1_655 2_665 ?
O9 Na1 P2 90.33(3) . 2_665 ?
N2 Na1 P2 166.57(3) . 2_665 ?
O2 Na1 P2 77.03(3) . 2_665 ?
Na1 Na1 P2 61.161(16) 2_665 2_665 ?
O7 Na1 H9V 89.8(5) . . ?
O7 Na1 H9V 64.7(6) 2_665 . ?
O9 Na1 H9V 148.8(5) 1_655 . ?
O9 Na1 H9V 17.1(5) . . ?
N2 Na1 H9V 117.1(5) . . ?
O2 Na1 H9V 84.3(5) . . ?
Na1 Na1 H9V 72.8(5) 2_665 . ?
P2 Na1 H9V 73.8(5) 2_665 . ?
O7 Na1 H9W 107.9(4) . . ?
O7 Na1 H9W 88.8(4) 2_665 . ?
O9 Na1 H9W 145.6(4) 1_655 . ?
O9 Na1 H9W 18.6(4) . . ?
N2 Na1 H9W 95.8(4) . . ?
O2 Na1 H9W 65.7(4) . . ?
Na1 Na1 H9W 101.2(5) 2_665 . ?
P2 Na1 H9W 91.4(4) 2_665 . ?
H9V Na1 H9W 28.8(6) . . ?
Na1 O9 Na1 160.82(6) 1_455 . ?
Na1 O9 H9V 101.1(18) 1_455 . ?
Na1 O9 H9V 88.1(19) . . ?
Na1 O9 H9W 101.2(14) 1_455 . ?
Na1 O9 H9W 91.5(14) . . ?
H9V O9 H9W 108(2) . . ?
O3 Na2 O10 103.40(4) . . ?
O3 Na2 O3 83.12(4) . 2_655 ?
O10 Na2 O3 90.95(4) . 2_655 ?
O3 Na2 N1 82.57(4) . . ?
O10 Na2 N1 86.41(4) . . ?
O3 Na2 N1 164.42(4) 2_655 . ?
O3 Na2 O10 89.97(4) . 1_655 ?
O10 Na2 O10 156.18(6) . 1_655 ?
O3 Na2 O10 70.91(4) 2_655 1_655 ?
N1 Na2 O10 115.17(4) . 1_655 ?
O3 Na2 O6 166.45(4) . 1_545 ?
O10 Na2 O6 88.00(4) . 1_545 ?
O3 Na2 O6 104.28(4) 2_655 1_545 ?
N1 Na2 O6 90.99(4) . 1_545 ?
O10 Na2 O6 81.96(4) 1_655 1_545 ?
O3 Na2 Na2 42.25(3) . 2_655 ?
O10 Na2 Na2 99.44(4) . 2_655 ?
O3 Na2 Na2 40.87(2) 2_655 2_655 ?
N1 Na2 Na2 124.55(4) . 2_655 ?
O10 Na2 Na2 77.19(3) 1_655 2_655 ?
O6 Na2 Na2 143.88(3) 1_545 2_655 ?
O3 Na2 H10V 122.9(5) . . ?
O10 Na2 H10V 19.5(5) . . ?
O3 Na2 H10V 91.7(5) 2_655 . ?
N1 Na2 H10V 90.9(5) . . ?
O10 Na2 H10V 141.3(5) 1_655 . ?
O6 Na2 H10V 68.9(5) 1_545 . ?
Na2 Na2 H10V 112.2(5) 2_655 . ?
Na2 O10 Na2 156.18(6) . 1_455 ?
Na2 O10 H10V 92.8(14) . . ?
Na2 O10 H10V 101.5(14) 1_455 . ?
Na2 O10 H10W 111.1(16) . . ?
Na2 O10 H10W 83.3(16) 1_455 . ?
H10V O10 H10W 106(2) . . ?
O3 P1 O1 116.83(6) . . ?
O3 P1 O2 112.44(6) . . ?
O1 P1 O2 106.24(5) . . ?
O3 P1 C1 108.76(6) . . ?
O1 P1 C1 108.71(6) . . ?
O2 P1 C1 102.92(6) . . ?
P1 O2 Na1 136.36(5) . . ?
P1 O2 H2V 112.8(17) . . ?
Na1 O2 H2V 109.3(16) . . ?
P1 O3 Na2 129.13(6) . . ?
P1 O3 Na2 133.95(6) . 2_655 ?
Na2 O3 Na2 96.88(4) . 2_655 ?
C2 O4 C3 103.62(11) . . ?
C2 N1 C8 104.51(11) . . ?
C2 N1 Na2 122.87(9) . . ?
C8 N1 Na2 132.54(9) . . ?
C2 C1 P1 111.79(9) . . ?
C2 C1 H1A 109.3 . . ?
P1 C1 H1A 109.3 . . ?
C2 C1 H1B 109.3 . . ?
P1 C1 H1B 109.3 . . ?
H1A C1 H1B 107.9 . . ?
N1 C2 O4 115.45(12) . . ?
N1 C2 C1 126.91(13) . . ?
O4 C2 C1 117.59(12) . . ?
C8 C3 O4 108.13(12) . . ?
C8 C3 C4 123.35(15) . . ?
O4 C3 C4 128.51(14) . . ?
C5 C4 C3 115.80(16) . . ?
C5 C4 H4 122.1 . . ?
C3 C4 H4 122.1 . . ?
C4 C5 C6 121.72(15) . . ?
C4 C5 H5 119.1 . . ?
C6 C5 H5 119.1 . . ?
C7 C6 C5 121.75(16) . . ?
C7 C6 H6 119.1 . . ?
C5 C6 H6 119.1 . . ?
C6 C7 C8 116.75(15) . . ?
C6 C7 H7 121.6 . . ?
C8 C7 H7 121.6 . . ?
C3 C8 C7 120.63(13) . . ?
C3 C8 N1 108.29(12) . . ?
C7 C8 N1 131.06(13) . . ?
O7 P2 O5 118.44(6) . . ?
O7 P2 O6 110.47(5) . . ?
O5 P2 O6 107.26(5) . . ?
O7 P2 C9 109.20(6) . . ?
O5 P2 C9 104.39(6) . . ?
O6 P2 C9 106.32(7) . . ?
P2 O6 Na2 126.13(5) . 1_565 ?
P2 O6 H6V 111.9(14) . . ?
Na2 O6 H6V 106.0(14) 1_565 . ?
P2 O7 Na1 131.42(6) . . ?
P2 O7 Na1 128.64(5) . 2_665 ?
Na1 O7 Na1 93.75(4) . 2_665 ?
C10 O8 C11 103.80(10) . . ?
C10 N2 C16 104.72(11) . . ?
C10 N2 Na1 118.93(9) . . ?
C16 N2 Na1 130.96(9) . . ?
C10 C9 P2 116.76(10) . . ?
C10 C9 H9A 108.1 . . ?
P2 C9 H9A 108.1 . . ?
C10 C9 H9B 108.1 . . ?
P2 C9 H9B 108.1 . . ?
H9A C9 H9B 107.3 . . ?
N2 C10 O8 115.28(11) . . ?
N2 C10 C9 127.01(13) . . ?
O8 C10 C9 117.67(12) . . ?
C12 C11 C16 123.55(13) . . ?
C12 C11 O8 128.41(13) . . ?
C16 C11 O8 108.04(11) . . ?
C11 C12 C13 115.58(15) . . ?
C11 C12 H12 122.2 . . ?
C13 C12 H12 122.2 . . ?
C12 C13 C14 121.56(14) . . ?
C12 C13 H13 119.2 . . ?
C14 C13 H13 119.2 . . ?
C15 C14 C13 122.11(14) . . ?
C15 C14 H14 118.9 . . ?
C13 C14 H14 118.9 . . ?
C14 C15 C16 116.53(14) . . ?
C14 C15 H15 121.7 . . ?
C16 C15 H15 121.7 . . ?
C11 C16 C15 120.66(13) . . ?
C11 C16 N2 108.15(11) . . ?
C15 C16 N2 131.19(13) . . ?

loop_
_geom_bond_atom_site_label_1
_geom_bond_atom_site_label_2
_geom_bond_distance
_geom_bond_site_symmetry_2
_geom_bond_publ_flag
Na1 O7 2.3185(10) . ?
Na1 O7 2.3282(10) 2_665 ?
Na1 O9 2.4395(11) 1_655 ?
Na1 O9 2.4480(11) . ?
Na1 N2 2.5046(12) . ?
Na1 O2 2.5301(10) . ?
Na1 Na1 3.3914(10) 2_665 ?
Na1 P2 3.4569(6) 2_665 ?
Na1 H9V 2.54(2) . ?
Na1 H9W 2.61(2) . ?
O9 Na1 2.4395(11) 1_455 ?
O9 H9V 0.75(2) . ?
O9 H9W 0.83(2) . ?
Na2 O3 2.3328(10) . ?
Na2 O10 2.3852(12) . ?
Na2 O3 2.3967(11) 2_655 ?
Na2 N1 2.5100(13) . ?
Na2 O10 2.5399(12) 1_655 ?
Na2 O6 2.6693(11) 1_545 ?
Na2 Na2 3.5392(11) 2_655 ?
Na2 H10V 2.57(2) . ?
O10 Na2 2.5399(12) 1_455 ?
O10 H10V 0.86(2) . ?
O10 H10W 0.78(2) . ?
P1 O3 1.4868(10) . ?
P1 O1 1.4999(9) . ?
P1 O2 1.5772(10) . ?
P1 C1 1.8223(13) . ?
O2 H2V 0.79(2) . ?
O3 Na2 2.3967(11) 2_655 ?
O4 C2 1.3647(17) . ?
O4 C3 1.3811(18) . ?
N1 C2 1.2923(18) . ?
N1 C8 1.4013(18) . ?
C1 C2 1.4806(19) . ?
C1 H1A 0.9800 . ?
C1 H1B 0.9800 . ?
C3 C8 1.377(2) . ?
C3 C4 1.384(2) . ?
C4 C5 1.382(3) . ?
C4 H4 0.9400 . ?
C5 C6 1.390(3) . ?
C5 H5 0.9400 . ?
C6 C7 1.386(2) . ?
C6 H6 0.9400 . ?
C7 C8 1.389(2) . ?
C7 H7 0.9400 . ?
P2 O7 1.4861(9) . ?
P2 O5 1.5034(9) . ?
P2 O6 1.5864(10) . ?
P2 C9 1.8185(14) . ?
O6 Na2 2.6693(11) 1_565 ?
O6 H6V 0.84(2) . ?
O7 Na1 2.3282(10) 2_665 ?
O8 C10 1.3671(17) . ?
O8 C11 1.3825(16) . ?
N2 C10 1.2925(17) . ?
N2 C16 1.4040(17) . ?
C9 C10 1.4809(18) . ?
C9 H9A 0.9800 . ?
C9 H9B 0.9800 . ?
C11 C12 1.381(2) . ?
C11 C16 1.3813(19) . ?
C12 C13 1.388(2) . ?
C12 H12 0.9400 . ?
C13 C14 1.390(2) . ?
C13 H13 0.9400 . ?
C14 C15 1.386(2) . ?
C14 H14 0.9400 . ?
C15 C16 1.3880(19) . ?
C15 H15 0.9400 . ?

loop_
_geom_hbond_atom_site_label_D
_geom_hbond_atom_site_label_H
_geom_hbond_atom_site_label_A
_geom_hbond_distance_DH
_geom_hbond_distance_HA
_geom_hbond_distance_DA
_geom_hbond_angle_DHA
_geom_hbond_site_symmetry_A
O2 H2V O1 0.79(2) 1.78(2) 2.5534(13) 170(2) 1_655
O6 H6V O5 0.84(2) 1.79(2) 2.6180(13) 168(2) 1_655
O9 H9V O5 0.75(2) 2.51(2) 3.1148(16) 140(2) 2_565
O9 H9W O1 0.83(2) 1.96(2) 2.7866(15) 175(2) .
O10 H10V O5 0.86(2) 1.85(2) 2.7045(14) 173(2) 1_545
O10 H10W O3 0.78(2) 2.24(2) 2.8659(15) 137(2) 2
C15 H15 O1 0.94 2.49 3.3790(19) 157.3 1_655

loop_
_geom_torsion_atom_site_label_1
_geom_torsion_atom_site_label_2
_geom_torsion_atom_site_label_3
_geom_torsion_atom_site_label_4
_geom_torsion
_geom_torsion_site_symmetry_1
_geom_torsion_site_symmetry_2
_geom_torsion_site_symmetry_3
_geom_torsion_site_symmetry_4
_geom_torsion_publ_flag
O7 Na1 O9 Na1 -30.57(19) . . . 1_455 ?
O7 Na1 O9 Na1 -116.76(18) 2_665 . . 1_455 ?
O9 Na1 O9 Na1 180.0 1_655 . . 1_455 ?
N2 Na1 O9 Na1 54.05(19) . . . 1_455 ?
O2 Na1 O9 Na1 148.62(18) . . . 1_455 ?
Na1 Na1 O9 Na1 -73.50(18) 2_665 . . 1_455 ?
P2 Na1 O9 Na1 -134.48(18) 2_665 . . 1_455 ?
O3 Na2 O10 Na2 -57.42(15) . . . 1_455 ?
O3 Na2 O10 Na2 -140.57(14) 2_655 . . 1_455 ?
N1 Na2 O10 Na2 24.06(15) . . . 1_455 ?
O10 Na2 O10 Na2 180.0 1_655 . . 1_455 ?
O6 Na2 O10 Na2 115.18(14) 1_545 . . 1_455 ?
Na2 Na2 O10 Na2 -100.38(14) 2_655 . . 1_455 ?
O3 P1 O2 Na1 126.31(8) . . . . ?
O1 P1 O2 Na1 -2.67(10) . . . . ?
C1 P1 O2 Na1 -116.84(9) . . . . ?
O7 Na1 O2 P1 -95.58(9) 2_665 . . . ?
O9 Na1 O2 P1 175.71(9) 1_655 . . . ?
O9 Na1 O2 P1 -14.29(9) . . . . ?
N2 Na1 O2 P1 85.25(9) . . . . ?
Na1 Na1 O2 P1 -89.23(10) 2_665 . . . ?
P2 Na1 O2 P1 -106.14(9) 2_665 . . . ?
O1 P1 O3 Na2 -93.41(8) . . . . ?
O2 P1 O3 Na2 143.36(7) . . . . ?
C1 P1 O3 Na2 30.05(9) . . . . ?
O1 P1 O3 Na2 89.54(9) . . . 2_655 ?
O2 P1 O3 Na2 -33.69(10) . . . 2_655 ?
C1 P1 O3 Na2 -147.00(8) . . . 2_655 ?
O10 Na2 O3 P1 92.80(8) . . . . ?
O3 Na2 O3 P1 -177.86(10) 2_655 . . . ?
N1 Na2 O3 P1 8.31(8) . . . . ?
O10 Na2 O3 P1 -107.09(8) 1_655 . . . ?
O6 Na2 O3 P1 -53.9(2) 1_545 . . . ?
Na2 Na2 O3 P1 -177.86(10) 2_655 . . . ?
O10 Na2 O3 Na2 -89.34(5) . . . 2_655 ?
O3 Na2 O3 Na2 0.0 2_655 . . 2_655 ?
N1 Na2 O3 Na2 -173.83(5) . . . 2_655 ?
O10 Na2 O3 Na2 70.77(4) 1_655 . . 2_655 ?
O6 Na2 O3 Na2 124.00(17) 1_545 . . 2_655 ?
O3 Na2 N1 C2 -29.66(10) . . . . ?
O10 Na2 N1 C2 -133.68(10) . . . . ?
O3 Na2 N1 C2 -53.1(2) 2_655 . . . ?
O10 Na2 N1 C2 56.80(11) 1_655 . . . ?
O6 Na2 N1 C2 138.38(10) 1_545 . . . ?
Na2 Na2 N1 C2 -34.69(12) 2_655 . . . ?
O3 Na2 N1 C8 146.61(12) . . . . ?
O10 Na2 N1 C8 42.58(11) . . . . ?
O3 Na2 N1 C8 123.20(17) 2_655 . . . ?
O10 Na2 N1 C8 -126.93(11) 1_655 . . . ?
O6 Na2 N1 C8 -45.35(11) 1_545 . . . ?
Na2 Na2 N1 C8 141.58(10) 2_655 . . . ?
O3 P1 C1 C2 -69.38(11) . . . . ?
O1 P1 C1 C2 58.81(11) . . . . ?
O2 P1 C1 C2 171.18(10) . . . . ?
C8 N1 C2 O4 0.11(15) . . . . ?
Na2 N1 C2 O4 177.28(8) . . . . ?
C8 N1 C2 C1 -177.10(12) . . . . ?
Na2 N1 C2 C1 0.06(18) . . . . ?
C3 O4 C2 N1 0.43(15) . . . . ?
C3 O4 C2 C1 177.92(11) . . . . ?
P1 C1 C2 N1 54.93(17) . . . . ?
P1 C1 C2 O4 -122.24(11) . . . . ?
C2 O4 C3 C8 -0.80(13) . . . . ?
C2 O4 C3 C4 -179.39(14) . . . . ?
C8 C3 C4 C5 -1.0(2) . . . . ?
O4 C3 C4 C5 177.41(13) . . . . ?
C3 C4 C5 C6 0.1(2) . . . . ?
C4 C5 C6 C7 0.5(3) . . . . ?
C5 C6 C7 C8 -0.2(2) . . . . ?
O4 C3 C8 C7 -177.37(12) . . . . ?
C4 C3 C8 C7 1.3(2) . . . . ?
O4 C3 C8 N1 0.91(14) . . . . ?
C4 C3 C8 N1 179.59(13) . . . . ?
C6 C7 C8 C3 -0.7(2) . . . . ?
C6 C7 C8 N1 -178.50(14) . . . . ?
C2 N1 C8 C3 -0.63(14) . . . . ?
Na2 N1 C8 C3 -177.39(9) . . . . ?
C2 N1 C8 C7 177.41(14) . . . . ?
Na2 N1 C8 C7 0.6(2) . . . . ?
O7 P2 O6 Na2 112.49(6) . . . 1_565 ?
O5 P2 O6 Na2 -17.92(8) . . . 1_565 ?
C9 P2 O6 Na2 -129.15(7) . . . 1_565 ?
Na1 P2 O6 Na2 78.65(6) 2_665 . . 1_565 ?
O5 P2 O7 Na1 -115.12(7) . . . . ?
O6 P2 O7 Na1 120.67(7) . . . . ?
C9 P2 O7 Na1 4.07(10) . . . . ?
Na1 P2 O7 Na1 -144.79(12) 2_665 . . . ?
O5 P2 O7 Na1 29.67(9) . . . 2_665 ?
O6 P2 O7 Na1 -94.55(8) . . . 2_665 ?
C9 P2 O7 Na1 148.86(7) . . . 2_665 ?
O7 Na1 O7 P2 153.17(9) 2_665 . . . ?
O9 Na1 O7 P2 -118.61(8) 1_655 . . . ?
O9 Na1 O7 P2 71.41(8) . . . . ?
N2 Na1 O7 P2 -28.69(8) . . . . ?
Na1 Na1 O7 P2 153.17(9) 2_665 . . . ?
P2 Na1 O7 P2 161.79(6) 2_665 . . . ?
O7 Na1 O7 Na1 0.0 2_665 . . 2_665 ?
O9 Na1 O7 Na1 88.22(4) 1_655 . . 2_665 ?
O9 Na1 O7 Na1 -81.76(4) . . . 2_665 ?
N2 Na1 O7 Na1 178.14(5) . . . 2_665 ?
P2 Na1 O7 Na1 8.62(3) 2_665 . . 2_665 ?
O7 Na1 N2 C10 16.21(10) . . . . ?
O9 Na1 N2 C10 122.45(11) 1_655 . . . ?
O9 Na1 N2 C10 -72.98(11) . . . . ?
O2 Na1 N2 C10 -157.35(10) . . . . ?
Na1 Na1 N2 C10 17.82(12) 2_665 . . . ?
P2 Na1 N2 C10 146.69(12) 2_665 . . . ?
O7 Na1 N2 C16 -133.61(12) . . . . ?
O9 Na1 N2 C16 -27.37(12) 1_655 . . . ?
O9 Na1 N2 C16 137.21(11) . . . . ?
O2 Na1 N2 C16 52.84(12) . . . . ?
Na1 Na1 N2 C16 -131.99(11) 2_665 . . . ?
P2 Na1 N2 C16 -3.1(2) 2_665 . . . ?
O7 P2 C9 C10 48.21(13) . . . . ?
O5 P2 C9 C10 175.79(11) . . . . ?
O6 P2 C9 C10 -70.99(12) . . . . ?
Na1 P2 C9 C10 70.76(14) 2_665 . . . ?
C16 N2 C10 O8 1.33(16) . . . . ?
Na1 N2 C10 O8 -155.55(9) . . . . ?
C16 N2 C10 C9 -176.35(13) . . . . ?
Na1 N2 C10 C9 26.77(18) . . . . ?
C11 O8 C10 N2 -1.32(16) . . . . ?
C11 O8 C10 C9 176.59(12) . . . . ?
P2 C9 C10 N2 -69.59(18) . . . . ?
P2 C9 C10 O8 112.77(12) . . . . ?
C10 O8 C11 C12 -179.76(15) . . . . ?
C10 O8 C11 C16 0.70(15) . . . . ?
C16 C11 C12 C13 -0.8(2) . . . . ?
O8 C11 C12 C13 179.69(15) . . . . ?
C11 C12 C13 C14 0.5(2) . . . . ?
C12 C13 C14 C15 0.3(3) . . . . ?
C13 C14 C15 C16 -0.8(2) . . . . ?
C12 C11 C16 C15 0.4(2) . . . . ?
O8 C11 C16 C15 179.92(13) . . . . ?
C12 C11 C16 N2 -179.54(14) . . . . ?
O8 C11 C16 N2 0.03(15) . . . . ?
C14 C15 C16 C11 0.5(2) . . . . ?
C14 C15 C16 N2 -179.66(14) . . . . ?
C10 N2 C16 C11 -0.79(15) . . . . ?
Na1 N2 C16 C11 152.14(10) . . . . ?
C10 N2 C16 C15 179.33(15) . . . . ?
Na1 N2 C16 C15 -27.7(2) . . . . ?
